data_7202089
loop_
_publ_author_name
'Carlucci, Lucia'
'Ciani, Gianfranco'
'Maggini, Simona'
'Proserpio, Davide M.'

_publ_section_title
;
 Metal--organic coordination frameworks assembled with the long
 flexible ligand 4,4&#x2032;-bis(imidazol-1-ylmethyl)biphenyl
;
_journal_issue 9
_journal_name_full CrystEngComm
_journal_page_first 1191
_journal_paper_doi 10.1039/b803815e
_journal_volume 10
_journal_year 2008
_chemical_formula_sum 'C40 H36 Cd N10 O6'
_chemical_formula_weight 865.19
_space_group_IT_number 2
_symmetry_cell_setting triclinic
_symmetry_space_group_name_Hall '-P 1'
_symmetry_space_group_name_H-M 'P -1'
_atom_sites_solution_hydrogens geom
_atom_sites_solution_primary direct
_atom_sites_solution_secondary difmap
_cell_angle_alpha 75.8580(10)
_cell_angle_beta 87.6710(10)
_cell_angle_gamma 81.2440(10)
_cell_formula_units_Z 2
_cell_length_a 9.9460(8)
_cell_length_b 13.3417(11)
_cell_length_c 14.7986(12)
_cell_measurement_reflns_used 5357
_cell_measurement_temperature 150(2)
_cell_measurement_theta_max 22
_cell_measurement_theta_min 3
_cell_volume 1882.0(3)
_computing_molecular_graphics TOPOS
_computing_structure_refinement 'SHELXL-97 (Sheldrick, 1997)'
_computing_structure_solution SIR92
_diffrn_ambient_temperature 150(2)
_diffrn_detector_type CCD_plate
_diffrn_measured_fraction_theta_full 0.999
_diffrn_measured_fraction_theta_max 0.917
_diffrn_measurement_device SMART
_diffrn_measurement_method omega-scan
_diffrn_radiation_monochromator graphite
_diffrn_radiation_source 'fine-focus sealed tube'
_diffrn_radiation_type MoK\a
_diffrn_radiation_wavelength 0.71003
_diffrn_reflns_av_R_equivalents 0.0520
_diffrn_reflns_av_sigmaI/netI 0.0564
_diffrn_reflns_limit_h_max 13
_diffrn_reflns_limit_h_min -13
_diffrn_reflns_limit_k_max 17
_diffrn_reflns_limit_k_min -17
_diffrn_reflns_limit_l_max 19
_diffrn_reflns_limit_l_min -19
_diffrn_reflns_number 32457
_diffrn_reflns_theta_full 25.00
_diffrn_reflns_theta_max 28.49
_diffrn_reflns_theta_min 1.42
_diffrn_standards_decay_% 0
_exptl_absorpt_coefficient_mu 0.643
_exptl_absorpt_correction_T_max 1.00
_exptl_absorpt_correction_T_min 0.90
_exptl_absorpt_correction_type empirical
_exptl_crystal_colour colourless
_exptl_crystal_density_diffrn 1.527
_exptl_crystal_density_method 'not measured'
_exptl_crystal_description plate
_exptl_crystal_F_000 884
_exptl_crystal_size_max 0.32
_exptl_crystal_size_mid 0.12
_exptl_crystal_size_min 0.06
_refine_diff_density_max 0.902
_refine_diff_density_min -0.536
_refine_diff_density_rms 0.087
_refine_ls_extinction_method none
_refine_ls_goodness_of_fit_all 1.027
_refine_ls_hydrogen_treatment constr
_refine_ls_matrix_type full
_refine_ls_number_parameters 514
_refine_ls_number_reflns 8774
_refine_ls_number_restraints 0
_refine_ls_restrained_S_all 1.027
_refine_ls_R_factor_all 0.0710
_refine_ls_R_factor_obs 0.0463
_refine_ls_shift/su_max 0.000
_refine_ls_shift/su_mean 0.000
_refine_ls_structure_factor_coef Fsqd
_refine_ls_weighting_details 'calc w=1/[\s^2^(Fo^2^)+(0.0501P)^2^+0.6685P] where P=(Fo^2^+2Fc^2^)/3'
_refine_ls_weighting_scheme calc
_refine_ls_wR_factor_all 0.1078
_refine_ls_wR_factor_obs 0.0975
_reflns_number_observed 6623
_reflns_number_total 8774
_reflns_observed_criterion >2sigma(I)
_cod_data_source_file b803815e.txt
_cod_data_source_block 2_lu742_Cd(bimb)2(NO3)2
_cod_depositor_comments
;
The following automatic conversions were performed:
'_symmetry_cell_setting' value 'Triclinic' changed to 'triclinic'
according to '/home/saulius/struct/CIF-dictionaries/cif_core.dic'
dictionary named 'cif_core.dic' version 2.4.1 from 2010-06-29.

Automatic conversion script
Id: cif_fix_enum 1527 2010-12-29 10:47:43Z saulius 
;
_cod_original_sg_symbol_H-M 'P-1 '
_cod_database_code 7202089

loop_
_symmetry_equiv_pos_as_xyz
'x, y, z'
'-x, -y, -z'

loop_
_atom_site_label
_atom_site_type_symbol
_atom_site_fract_x
_atom_site_fract_y
_atom_site_fract_z
_atom_site_U_iso_or_equiv
_atom_site_adp_type
_atom_site_occupancy
_atom_site_symmetry_multiplicity
_atom_site_calc_flag
_atom_site_refinement_flags
_atom_site_disorder_assembly
_atom_site_disorder_group
Cd Cd 0.23660(2) 0.014076(17) 0.249811(15) 0.02750(9) Uani 1 1 d . . .
C1 C 0.0710(3) 0.1296(2) 0.3937(2) 0.0295(7) Uani 1 1 d . . .
H1 H 0.0153 0.1675 0.3443 0.035 Uiso 1 1 calc R . .
C15 C 0.7476(4) -0.2909(3) 0.1023(3) 0.0556(12) Uani 1 1 d . . .
H15 H 0.8047 -0.2442 0.0718 0.067 Uiso 1 1 calc R . .
N3 N 0.3001(3) -0.0431(2) 0.11883(18) 0.0317(6) Uani 1 1 d . . .
N5 N 0.1062(3) 0.16377(19) 0.16651(17) 0.0277(6) Uani 1 1 d . . .
C8 C -0.2968(4) 0.3791(3) 0.3303(3) 0.0466(10) Uani 1 1 d . . .
H8 H -0.3801 0.3792 0.3040 0.056 Uiso 1 1 calc R . .
O1 O 0.0352(3) -0.06569(19) 0.27269(17) 0.0427(6) Uani 1 1 d . . .
C36 C 0.6971(3) -0.3477(2) 0.5127(2) 0.0248(6) Uani 1 1 d . . .
N9 N -0.0101(3) -0.1215(2) 0.2268(2) 0.0404(7) Uani 1 1 d . . .
C16 C 0.6138(3) -0.2747(2) 0.0772(2) 0.0278(7) Uani 1 1 d . . .
N4 N 0.4371(3) -0.12189(19) 0.02908(18) 0.0290(6) Uani 1 1 d . . .
N1 N 0.1799(3) 0.06401(19) 0.38487(18) 0.0292(6) Uani 1 1 d . . .
O5 O 0.5377(3) 0.0856(2) 0.3473(2) 0.0697(9) Uani 1 1 d . . .
C29 C -0.1738(3) 0.3968(2) -0.1708(2) 0.0264(7) Uani 1 1 d . . .
H29 H -0.1279 0.3672 -0.2162 0.032 Uiso 1 1 calc R . .
C22 C 0.1462(3) 0.2603(2) 0.1434(2) 0.0305(7) Uani 1 1 d . . .
H22 H 0.2350 0.2732 0.1467 0.037 Uiso 1 1 calc R . .
C10 C -0.2270(3) 0.4634(2) 0.2965(2) 0.0243(6) Uani 1 1 d . . .
O4 O 0.4319(3) 0.1038(3) 0.22149(19) 0.0648(9) Uani 1 1 d . . .
N6 N -0.0708(3) 0.28221(19) 0.11929(17) 0.0265(6) Uani 1 1 d . . .
N7 N 0.3681(3) -0.13597(19) 0.33144(17) 0.0281(6) Uani 1 1 d . . .
O3 O -0.0490(4) -0.0812(3) 0.1471(2) 0.1049(14) Uani 1 1 d . . .
C25 C -0.2233(3) 0.3873(2) -0.0087(2) 0.0252(7) Uani 1 1 d . . .
N8 N 0.5503(2) -0.24919(18) 0.37988(16) 0.0240(5) Uani 1 1 d . . .
C19 C 0.2384(3) -0.0277(3) 0.0335(2) 0.0352(8) Uani 1 1 d . . .
H19 H 0.1525 0.0096 0.0170 0.042 Uiso 1 1 calc R . .
C30 C 0.7426(3) -0.5066(2) 0.8023(2) 0.0214(6) Uani 1 1 d . . .
C37 C 0.6900(3) -0.2916(3) 0.4110(2) 0.0298(7) Uani 1 1 d . . .
H37A H 0.7439 -0.2350 0.4004 0.036 Uiso 1 1 calc R . .
H37B H 0.7293 -0.3398 0.3741 0.036 Uiso 1 1 calc R . .
C27 C -0.1579(3) 0.3445(2) -0.0778(2) 0.0285(7) Uani 1 1 d . . .
H27 H -0.1029 0.2799 -0.0618 0.034 Uiso 1 1 calc R . .
C18 C 0.3229(3) -0.0753(3) -0.0221(2) 0.0348(8) Uani 1 1 d . . .
H18 H 0.3067 -0.0762 -0.0834 0.042 Uiso 1 1 calc R . .
O2 O -0.0082(4) -0.2142(2) 0.2607(2) 0.0748(10) Uani 1 1 d . . .
C35 C 0.7356(3) -0.4552(2) 0.5397(2) 0.0305(7) Uani 1 1 d . . .
H35 H 0.7515 -0.4936 0.4946 0.037 Uiso 1 1 calc R . .
C31 C 0.7245(3) -0.4518(2) 0.7026(2) 0.0232(6) Uani 1 1 d . . .
C38 C 0.4512(3) -0.3054(2) 0.3691(2) 0.0297(7) Uani 1 1 d . . .
H38 H 0.4587 -0.3777 0.3804 0.036 Uiso 1 1 calc R . .
C6 C -0.2471(4) 0.2959(3) 0.4010(3) 0.0455(10) Uani 1 1 d . . .
H6 H -0.2978 0.2416 0.4224 0.055 Uiso 1 1 calc R . .
O6 O 0.5759(4) 0.2010(3) 0.2201(2) 0.1019(15) Uani 1 1 d . . .
C23 C 0.0380(3) 0.3341(2) 0.1152(2) 0.0331(8) Uani 1 1 d . . .
H23 H 0.0377 0.4060 0.0966 0.040 Uiso 1 1 calc R . .
C33 C 0.7505(3) -0.5057(2) 0.6327(2) 0.0289(7) Uani 1 1 d . . .
H33 H 0.7786 -0.5775 0.6492 0.035 Uiso 1 1 calc R . .
C17 C 0.5577(3) -0.1841(2) -0.0013(2) 0.0325(7) Uani 1 1 d . . .
H17A H 0.6271 -0.1399 -0.0228 0.039 Uiso 1 1 calc R . .
H17B H 0.5334 -0.2105 -0.0530 0.039 Uiso 1 1 calc R . .
C5 C -0.1237(3) 0.2918(2) 0.4406(2) 0.0274(7) Uani 1 1 d . . .
C34 C 0.6689(3) -0.2934(2) 0.5807(2) 0.0280(7) Uani 1 1 d . . .
H34 H 0.6404 -0.2217 0.5638 0.034 Uiso 1 1 calc R . .
N10 N 0.5208(3) 0.1275(2) 0.2619(2) 0.0366(7) Uani 1 1 d . . .
C21 C -0.0254(3) 0.1804(2) 0.1504(2) 0.0299(7) Uani 1 1 d . . .
H21 H -0.0799 0.1280 0.1596 0.036 Uiso 1 1 calc R . .
C28 C -0.3235(3) 0.5347(2) -0.1273(2) 0.0244(6) Uani 1 1 d . . .
H28 H -0.3810 0.5982 -0.1431 0.029 Uiso 1 1 calc R . .
C40 C 0.4965(3) -0.1483(2) 0.3573(2) 0.0287(7) Uani 1 1 d . . .
H40 H 0.5433 -0.0937 0.3595 0.034 Uiso 1 1 calc R . .
C11 C 0.7190(3) -0.4459(2) 0.2206(2) 0.0254(6) Uani 1 1 d . . .
C24 C -0.2101(3) 0.3302(3) 0.0934(2) 0.0333(8) Uani 1 1 d . . .
H24A H -0.2411 0.3792 0.1313 0.040 Uiso 1 1 calc R . .
H24B H -0.2686 0.2765 0.1064 0.040 Uiso 1 1 calc R . .
C9 C -0.1014(3) 0.4576(3) 0.3364(2) 0.0345(8) Uani 1 1 d . . .
H9 H -0.0498 0.5114 0.3150 0.041 Uiso 1 1 calc R . .
C4 C -0.0662(3) 0.1997(2) 0.5166(2) 0.0316(7) Uani 1 1 d . . .
H4A H -0.0358 0.2243 0.5677 0.038 Uiso 1 1 calc R . .
H4B H -0.1367 0.1571 0.5401 0.038 Uiso 1 1 calc R . .
C32 C 0.6823(3) -0.3444(2) 0.6745(2) 0.0271(7) Uani 1 1 d . . .
H32 H 0.6627 -0.3061 0.7194 0.033 Uiso 1 1 calc R . .
C13 C 0.7991(4) -0.3755(3) 0.1720(3) 0.0588(13) Uani 1 1 d . . .
H13 H 0.8909 -0.3851 0.1866 0.071 Uiso 1 1 calc R . .
C26 C -0.3055(3) 0.4832(2) -0.0343(2) 0.0274(7) Uani 1 1 d . . .
H26 H -0.3491 0.5133 0.0115 0.033 Uiso 1 1 calc R . .
C14 C 0.5324(3) -0.3450(2) 0.1249(2) 0.0324(7) Uani 1 1 d . . .
H14 H 0.4411 -0.3359 0.1089 0.039 Uiso 1 1 calc R . .
N2 N 0.0490(3) 0.13583(19) 0.48163(17) 0.0276(6) Uani 1 1 d . . .
C3 C 0.1495(3) 0.0681(2) 0.5341(2) 0.0293(7) Uani 1 1 d . . .
H3 H 0.1599 0.0545 0.5983 0.035 Uiso 1 1 calc R . .
C2 C 0.2308(3) 0.0247(2) 0.4743(2) 0.0302(7) Uani 1 1 d . . .
H2 H 0.3088 -0.0239 0.4906 0.036 Uiso 1 1 calc R . .
C39 C 0.3399(3) -0.2352(2) 0.3385(2) 0.0280(7) Uani 1 1 d . . .
H39 H 0.2568 -0.2516 0.3245 0.034 Uiso 1 1 calc R . .
C20 C 0.4190(3) -0.0997(2) 0.1123(2) 0.0299(7) Uani 1 1 d . . .
H20 H 0.4828 -0.1216 0.1600 0.036 Uiso 1 1 calc R . .
C12 C 0.5833(3) -0.4284(2) 0.1957(2) 0.0322(7) Uani 1 1 d . . .
H12 H 0.5254 -0.4738 0.2275 0.039 Uiso 1 1 calc R . .
C7 C -0.0516(3) 0.3735(3) 0.4074(3) 0.0381(8) Uani 1 1 d . . .
H7 H 0.0324 0.3721 0.4334 0.046 Uiso 1 1 calc R . .

loop_
_atom_site_aniso_label
_atom_site_aniso_U_11
_atom_site_aniso_U_22
_atom_site_aniso_U_33
_atom_site_aniso_U_23
_atom_site_aniso_U_13
_atom_site_aniso_U_12
Cd 0.03257(14) 0.02101(12) 0.02411(13) -0.00024(8) -0.00357(9) 0.00344(9)
C1 0.0329(17) 0.0277(17) 0.0263(17) -0.0069(13) -0.0048(13) 0.0019(14)
C15 0.034(2) 0.063(3) 0.054(3) 0.027(2) -0.0068(18) -0.0236(19)
N3 0.0380(16) 0.0281(14) 0.0258(14) -0.0037(11) -0.0085(12) 0.0021(12)
N5 0.0320(14) 0.0229(13) 0.0260(14) -0.0022(10) -0.0066(11) -0.0016(11)
C8 0.036(2) 0.051(2) 0.047(2) 0.0118(17) -0.0213(17) -0.0220(18)
O1 0.0487(15) 0.0490(15) 0.0376(14) -0.0158(12) 0.0062(11) -0.0227(13)
C36 0.0191(14) 0.0283(16) 0.0250(16) -0.0026(12) -0.0054(12) -0.0015(13)
N9 0.0412(17) 0.0442(19) 0.0362(17) -0.0056(14) -0.0101(14) -0.0118(15)
C16 0.0307(17) 0.0282(16) 0.0228(16) -0.0064(13) 0.0033(13) 0.0005(14)
N4 0.0359(15) 0.0250(14) 0.0240(14) -0.0032(11) -0.0034(11) -0.0015(12)
N1 0.0341(15) 0.0235(13) 0.0269(14) -0.0031(11) -0.0047(11) 0.0014(12)
O5 0.101(3) 0.0544(18) 0.0521(19) -0.0040(14) -0.0341(17) -0.0114(17)
C29 0.0198(15) 0.0292(16) 0.0289(17) -0.0052(13) -0.0016(12) -0.0023(13)
C22 0.0311(17) 0.0270(17) 0.0319(18) -0.0012(13) -0.0074(14) -0.0078(14)
C10 0.0213(15) 0.0308(16) 0.0208(15) -0.0062(12) -0.0004(12) -0.0041(13)
O4 0.0581(18) 0.093(2) 0.0458(17) 0.0005(15) -0.0136(14) -0.0425(17)
N6 0.0294(14) 0.0253(14) 0.0221(13) -0.0014(10) -0.0054(11) -0.0015(11)
N7 0.0327(15) 0.0247(14) 0.0240(14) -0.0019(10) -0.0053(11) -0.0006(12)
O3 0.135(3) 0.127(3) 0.053(2) 0.007(2) -0.049(2) -0.050(3)
C25 0.0202(15) 0.0293(16) 0.0242(16) -0.0011(12) -0.0048(12) -0.0056(13)
N8 0.0271(13) 0.0232(13) 0.0204(13) -0.0028(10) -0.0037(10) -0.0032(11)
C19 0.0334(18) 0.0359(19) 0.0350(19) -0.0075(15) -0.0109(15) 0.0001(15)
C30 0.0160(14) 0.0233(15) 0.0249(16) -0.0017(12) -0.0051(11) -0.0080(12)
C37 0.0257(16) 0.0353(18) 0.0250(16) -0.0022(13) -0.0069(13) -0.0005(14)
C27 0.0215(15) 0.0266(16) 0.0323(18) 0.0001(13) -0.0048(13) 0.0015(13)
C18 0.0394(19) 0.0371(19) 0.0264(17) -0.0033(14) -0.0118(14) -0.0051(16)
O2 0.111(3) 0.0443(18) 0.075(2) -0.0204(16) -0.020(2) -0.0155(18)
C35 0.0394(19) 0.0288(17) 0.0253(17) -0.0090(13) -0.0048(14) -0.0060(14)
C31 0.0192(14) 0.0230(15) 0.0271(16) -0.0032(12) -0.0035(12) -0.0055(12)
C38 0.0323(17) 0.0186(15) 0.0370(18) -0.0041(13) -0.0098(14) -0.0018(13)
C6 0.042(2) 0.044(2) 0.045(2) 0.0123(17) -0.0143(17) -0.0251(18)
O6 0.151(4) 0.114(3) 0.073(2) -0.040(2) 0.045(2) -0.106(3)
C23 0.0367(19) 0.0198(16) 0.041(2) -0.0019(14) -0.0103(15) -0.0056(14)
C33 0.0360(18) 0.0191(15) 0.0310(18) -0.0037(13) -0.0067(14) -0.0044(13)
C17 0.0360(18) 0.0306(17) 0.0264(17) -0.0022(13) 0.0028(14) 0.0010(15)
C5 0.0261(16) 0.0294(16) 0.0247(16) -0.0062(13) 0.0018(13) 0.0004(13)
C34 0.0292(16) 0.0224(15) 0.0290(17) -0.0022(13) -0.0051(13) 0.0015(13)
N10 0.0376(17) 0.0312(16) 0.0436(18) -0.0095(13) -0.0030(14) -0.0116(13)
C21 0.0350(18) 0.0227(16) 0.0291(17) 0.0020(13) -0.0083(14) -0.0063(14)
C28 0.0217(15) 0.0199(15) 0.0301(17) -0.0026(12) -0.0050(12) -0.0030(12)
C40 0.0332(17) 0.0239(16) 0.0282(17) -0.0042(13) -0.0065(13) -0.0037(14)
C11 0.0201(15) 0.0312(16) 0.0248(16) -0.0056(13) -0.0013(12) -0.0050(13)
C24 0.0275(17) 0.0394(19) 0.0258(17) 0.0021(14) -0.0010(13) 0.0017(15)
C9 0.0220(16) 0.0311(18) 0.046(2) 0.0019(15) -0.0033(14) -0.0078(14)
C4 0.0318(17) 0.0318(17) 0.0284(17) -0.0050(14) 0.0023(14) 0.0000(14)
C32 0.0294(16) 0.0257(16) 0.0264(16) -0.0091(13) -0.0027(13) 0.0010(13)
C13 0.0286(19) 0.070(3) 0.061(3) 0.029(2) -0.0168(18) -0.024(2)
C26 0.0251(16) 0.0307(17) 0.0247(16) -0.0039(13) 0.0005(12) -0.0039(13)
C14 0.0220(16) 0.0306(17) 0.042(2) -0.0016(14) -0.0069(14) -0.0054(14)
N2 0.0293(14) 0.0257(14) 0.0256(14) -0.0025(11) -0.0022(11) -0.0027(11)
C3 0.0336(17) 0.0276(17) 0.0246(16) -0.0009(13) -0.0064(13) -0.0049(14)
C2 0.0350(18) 0.0233(16) 0.0282(17) 0.0006(13) -0.0084(14) -0.0001(14)
C39 0.0298(17) 0.0238(16) 0.0296(17) -0.0025(13) -0.0058(13) -0.0059(13)
C20 0.0366(18) 0.0291(17) 0.0216(16) -0.0055(13) -0.0072(13) 0.0033(15)
C12 0.0241(16) 0.0275(17) 0.041(2) 0.0026(14) -0.0019(14) -0.0096(14)
C7 0.0209(16) 0.0366(19) 0.050(2) 0.0022(16) -0.0075(15) -0.0031(14)

loop_
_atom_type_symbol
_atom_type_description
_atom_type_scat_dispersion_real
_atom_type_scat_dispersion_imag
_atom_type_scat_source
C C 0.0033 0.0016 'International Tables Vol C Tables 4.2.6.8 and 6.1.1.4'
H H 0.0000 0.0000 'International Tables Vol C Tables 4.2.6.8 and 6.1.1.4'
N N 0.0061 0.0033 'International Tables Vol C Tables 4.2.6.8 and 6.1.1.4'
Cd Cd -0.8075 1.2024 'International Tables Vol C Tables 4.2.6.8 and 6.1.1.4'
O O 0.0106 0.0060 'International Tables Vol C Tables 4.2.6.8 and 6.1.1.4'

loop_
_geom_angle_atom_site_label_1
_geom_angle_atom_site_label_2
_geom_angle_atom_site_label_3
_geom_angle
_geom_angle_site_symmetry_1
_geom_angle_site_symmetry_3
_geom_angle_publ_flag
N1 Cd N3 177.14(9) . . ?
N1 Cd N7 90.60(9) . . ?
N3 Cd N7 86.54(9) . . ?
N1 Cd N5 90.08(9) . . ?
N3 Cd N5 92.78(9) . . ?
N7 Cd N5 179.31(9) . . ?
N1 Cd O1 86.30(9) . . ?
N3 Cd O1 93.93(9) . . ?
N7 Cd O1 92.52(9) . . ?
N5 Cd O1 87.67(9) . . ?
N1 Cd O4 93.75(10) . . ?
N3 Cd O4 86.19(10) . . ?
N7 Cd O4 90.86(10) . . ?
N5 Cd O4 88.94(10) . . ?
O1 Cd O4 176.62(9) . . ?
N1 C1 N2 112.3(3) . . ?
N1 C1 H1 123.9 . . ?
N2 C1 H1 123.9 . . ?
C16 C15 C13 121.0(3) . . ?
C16 C15 H15 119.5 . . ?
C13 C15 H15 119.5 . . ?
C20 N3 C19 105.4(3) . . ?
C20 N3 Cd 121.7(2) . . ?
C19 N3 Cd 132.9(2) . . ?
C21 N5 C22 105.4(3) . . ?
C21 N5 Cd 128.4(2) . . ?
C22 N5 Cd 124.6(2) . . ?
C6 C8 C10 122.3(3) . . ?
C6 C8 H8 118.8 . . ?
C10 C8 H8 118.8 . . ?
N9 O1 Cd 129.9(2) . . ?
C34 C36 C35 118.5(3) . . ?
C34 C36 C37 120.8(3) . . ?
C35 C36 C37 120.6(3) . . ?
O2 N9 O3 121.5(4) . . ?
O2 N9 O1 119.7(3) . . ?
O3 N9 O1 118.7(3) . . ?
C15 C16 C14 117.7(3) . . ?
C15 C16 C17 121.3(3) . . ?
C14 C16 C17 121.1(3) . . ?
C20 N4 C18 107.0(3) . . ?
C20 N4 C17 126.1(3) . . ?
C18 N4 C17 127.0(3) . . ?
C1 N1 C2 105.0(3) . . ?
C1 N1 Cd 123.1(2) . . ?
C2 N1 Cd 131.1(2) . . ?
C27 C29 C30 121.3(3) . 1_464 ?
C27 C29 H29 119.3 . . ?
C30 C29 H29 119.3 1_464 . ?
C23 C22 N5 109.9(3) . . ?
C23 C22 H22 125.0 . . ?
N5 C22 H22 125.0 . . ?
C9 C10 C8 116.3(3) . . ?
C9 C10 C11 121.2(3) . 1_465 ?
C8 C10 C11 122.5(3) . 1_465 ?
N10 O4 Cd 141.6(2) . . ?
C21 N6 C23 107.2(3) . . ?
C21 N6 C24 127.1(3) . . ?
C23 N6 C24 125.7(3) . . ?
C40 N7 C39 105.3(3) . . ?
C40 N7 Cd 128.2(2) . . ?
C39 N7 Cd 124.2(2) . . ?
C27 C25 C26 118.7(3) . . ?
C27 C25 C24 121.5(3) . . ?
C26 C25 C24 119.7(3) . . ?
C40 N8 C38 107.4(2) . . ?
C40 N8 C37 126.3(3) . . ?
C38 N8 C37 126.3(3) . . ?
C18 C19 N3 109.1(3) . . ?
C18 C19 H19 125.5 . . ?
N3 C19 H19 125.5 . . ?
C28 C30 C29 117.3(3) 1_646 1_646 ?
C28 C30 C31 121.7(3) 1_646 . ?
C29 C30 C31 121.0(3) 1_646 . ?
N8 C37 C36 112.5(2) . . ?
N8 C37 H37A 109.1 . . ?
C36 C37 H37A 109.1 . . ?
N8 C37 H37B 109.1 . . ?
C36 C37 H37B 109.1 . . ?
H37A C37 H37B 107.8 . . ?
C25 C27 C29 120.6(3) . . ?
C25 C27 H27 119.7 . . ?
C29 C27 H27 119.7 . . ?
C19 C18 N4 106.7(3) . . ?
C19 C18 H18 126.7 . . ?
N4 C18 H18 126.7 . . ?
C33 C35 C36 120.6(3) . . ?
C33 C35 H35 119.7 . . ?
C36 C35 H35 119.7 . . ?
C33 C31 C32 117.1(3) . . ?
C33 C31 C30 121.2(3) . . ?
C32 C31 C30 121.7(3) . . ?
C39 C38 N8 106.4(3) . . ?
C39 C38 H38 126.8 . . ?
N8 C38 H38 126.8 . . ?
C5 C6 C8 120.8(3) . . ?
C5 C6 H6 119.6 . . ?
C8 C6 H6 119.6 . . ?
C22 C23 N6 106.1(3) . . ?
C22 C23 H23 126.9 . . ?
N6 C23 H23 126.9 . . ?
C35 C33 C31 121.6(3) . . ?
C35 C33 H33 119.2 . . ?
C31 C33 H33 119.2 . . ?
N4 C17 C16 111.2(2) . . ?
N4 C17 H17A 109.4 . . ?
C16 C17 H17A 109.4 . . ?
N4 C17 H17B 109.4 . . ?
C16 C17 H17B 109.4 . . ?
H17A C17 H17B 108.0 . . ?
C6 C5 C7 118.0(3) . . ?
C6 C5 C4 121.3(3) . . ?
C7 C5 C4 120.6(3) . . ?
C36 C34 C32 120.8(3) . . ?
C36 C34 H34 119.6 . . ?
C32 C34 H34 119.6 . . ?
O4 N10 O6 117.1(3) . . ?
O4 N10 O5 118.5(3) . . ?
O6 N10 O5 123.6(3) . . ?
N5 C21 N6 111.4(3) . . ?
N5 C21 H21 124.3 . . ?
N6 C21 H21 124.3 . . ?
C26 C28 C30 121.3(3) . 1_464 ?
C26 C28 H28 119.3 . . ?
C30 C28 H28 119.3 1_464 . ?
N7 C40 N8 111.3(3) . . ?
N7 C40 H40 124.3 . . ?
N8 C40 H40 124.3 . . ?
C13 C11 C12 116.7(3) . . ?
C13 C11 C10 122.5(3) . 1_645 ?
C12 C11 C10 120.7(3) . 1_645 ?
N6 C24 C25 112.7(2) . . ?
N6 C24 H24A 109.0 . . ?
C25 C24 H24A 109.0 . . ?
N6 C24 H24B 109.0 . . ?
C25 C24 H24B 109.0 . . ?
H24A C24 H24B 107.8 . . ?
C7 C9 C10 121.1(3) . . ?
C7 C9 H9 119.5 . . ?
C10 C9 H9 119.5 . . ?
N2 C4 C5 110.9(2) . . ?
N2 C4 H4A 109.5 . . ?
C5 C4 H4A 109.5 . . ?
N2 C4 H4B 109.5 . . ?
C5 C4 H4B 109.5 . . ?
H4A C4 H4B 108.0 . . ?
C34 C32 C31 121.2(3) . . ?
C34 C32 H32 119.4 . . ?
C31 C32 H32 119.4 . . ?
C11 C13 C15 122.1(3) . . ?
C11 C13 H13 119.0 . . ?
C15 C13 H13 119.0 . . ?
C25 C26 C28 120.7(3) . . ?
C25 C26 H26 119.6 . . ?
C28 C26 H26 119.6 . . ?
C16 C14 C12 121.4(3) . . ?
C16 C14 H14 119.3 . . ?
C12 C14 H14 119.3 . . ?
C1 N2 C3 107.1(3) . . ?
C1 N2 C4 126.5(3) . . ?
C3 N2 C4 126.4(3) . . ?
C2 C3 N2 106.4(3) . . ?
C2 C3 H3 126.8 . . ?
N2 C3 H3 126.8 . . ?
C3 C2 N1 109.2(3) . . ?
C3 C2 H2 125.4 . . ?
N1 C2 H2 125.4 . . ?
C38 C39 N7 109.6(3) . . ?
C38 C39 H39 125.2 . . ?
N7 C39 H39 125.2 . . ?
N3 C20 N4 111.9(3) . . ?
N3 C20 H20 124.1 . . ?
N4 C20 H20 124.1 . . ?
C14 C12 C11 121.2(3) . . ?
C14 C12 H12 119.4 . . ?
C11 C12 H12 119.4 . . ?
C5 C7 C9 121.4(3) . . ?
C5 C7 H7 119.3 . . ?
C9 C7 H7 119.3 . . ?

loop_
_geom_bond_atom_site_label_1
_geom_bond_atom_site_label_2
_geom_bond_distance
_geom_bond_site_symmetry_2
_geom_bond_publ_flag
Cd N1 2.281(3) . ?
Cd N3 2.283(3) . ?
Cd N7 2.308(2) . ?
Cd N5 2.308(2) . ?
Cd O1 2.382(2) . ?
Cd O4 2.404(3) . ?
C1 N1 1.309(4) . ?
C1 N2 1.331(4) . ?
C1 H1 0.9300 . ?
C15 C16 1.367(5) . ?
C15 C13 1.377(5) . ?
C15 H15 0.9300 . ?
N3 C20 1.316(4) . ?
N3 C19 1.383(4) . ?
N5 C21 1.316(4) . ?
N5 C22 1.365(4) . ?
C8 C6 1.371(5) . ?
C8 C10 1.389(4) . ?
C8 H8 0.9300 . ?
O1 N9 1.262(3) . ?
C36 C34 1.375(4) . ?
C36 C35 1.389(4) . ?
C36 C37 1.507(4) . ?
N9 O2 1.214(4) . ?
N9 O3 1.221(4) . ?
C16 C14 1.376(4) . ?
C16 C17 1.511(4) . ?
N4 C20 1.335(4) . ?
N4 C18 1.369(4) . ?
N4 C17 1.472(4) . ?
N1 C2 1.385(4) . ?
O5 N10 1.257(4) . ?
C29 C27 1.385(4) . ?
C29 C30 1.400(4) 1_464 ?
C29 H29 0.9300 . ?
C22 C23 1.348(4) . ?
C22 H22 0.9300 . ?
C10 C9 1.388(4) . ?
C10 C11 1.484(4) 1_465 ?
O4 N10 1.209(4) . ?
N6 C21 1.336(4) . ?
N6 C23 1.363(4) . ?
N6 C24 1.459(4) . ?
N7 C40 1.323(4) . ?
N7 C39 1.373(4) . ?
C25 C27 1.384(4) . ?
C25 C26 1.385(4) . ?
C25 C24 1.517(4) . ?
N8 C40 1.337(4) . ?
N8 C38 1.362(4) . ?
N8 C37 1.466(4) . ?
C19 C18 1.351(5) . ?
C19 H19 0.9300 . ?
C30 C28 1.392(4) 1_646 ?
C30 C29 1.400(4) 1_646 ?
C30 C31 1.483(4) . ?
C37 H37A 0.9700 . ?
C37 H37B 0.9700 . ?
C27 H27 0.9300 . ?
C18 H18 0.9300 . ?
C35 C33 1.380(4) . ?
C35 H35 0.9300 . ?
C31 C33 1.391(4) . ?
C31 C32 1.394(4) . ?
C38 C39 1.351(4) . ?
C38 H38 0.9300 . ?
C6 C5 1.369(4) . ?
C6 H6 0.9300 . ?
O6 N10 1.218(4) . ?
C23 H23 0.9300 . ?
C33 H33 0.9300 . ?
C17 H17A 0.9700 . ?
C17 H17B 0.9700 . ?
C5 C7 1.375(4) . ?
C5 C4 1.505(4) . ?
C34 C32 1.391(4) . ?
C34 H34 0.9300 . ?
C21 H21 0.9300 . ?
C28 C26 1.387(4) . ?
C28 C30 1.392(4) 1_464 ?
C28 H28 0.9300 . ?
C40 H40 0.9300 . ?
C11 C13 1.373(4) . ?
C11 C12 1.383(4) . ?
C11 C10 1.484(4) 1_645 ?
C24 H24A 0.9700 . ?
C24 H24B 0.9700 . ?
C9 C7 1.380(4) . ?
C9 H9 0.9300 . ?
C4 N2 1.475(4) . ?
C4 H4A 0.9700 . ?
C4 H4B 0.9700 . ?
C32 H32 0.9300 . ?
C13 H13 0.9300 . ?
C26 H26 0.9300 . ?
C14 C12 1.377(4) . ?
C14 H14 0.9300 . ?
N2 C3 1.365(4) . ?
C3 C2 1.350(4) . ?
C3 H3 0.9300 . ?
C2 H2 0.9300 . ?
C39 H39 0.9300 . ?
C20 H20 0.9300 . ?
C12 H12 0.9300 . ?
C7 H7 0.9300 . ?
